data_1528858
loop_
_publ_author_name
'Schramm, V.'
'Fischer, K.F.'

_publ_section_title
;
 Refinement of the crystal structure of laumontite
;
_journal_name_full 'Advances in Chemistry Series'
_journal_page_first 259
_journal_page_last 265
_journal_volume 98
_journal_year 1971
_chemical_formula_sum 'Al2 Ca0.89 H3.76 O13.88 Si4'
_chemical_name_systematic 'Ca0.89 (Al2 Si4 O12) (H2 O)1.88'
_space_group_IT_number 8
_symmetry_space_group_name_Hall 'A -2'
_symmetry_space_group_name_H-M 'A 1 1 m'
_cell_angle_alpha 90
_cell_angle_beta 90
_cell_angle_gamma 111.9
_cell_formula_units_Z 4
_cell_length_a 7.549
_cell_length_b 14.74
_cell_length_c 13.072
_cell_volume 1349.585
_citation_journal_id_ASTM ADCSAJ
_cod_data_source_file Schramm_ADCSAJ_1971_128.cif
_cod_data_source_block H3.76Al2Ca0.89O13.88Si4
_cod_original_sg_symbol_Hall 'C -2y (z,x,y)'
_cod_original_formula_sum 'H3.76 Al2 Ca0.89 O13.88 Si4'
_cod_database_code 1528858

loop_
_symmetry_equiv_pos_as_xyz
x,y,z
x,y,-z
x,y+1/2,z+1/2
x,y+1/2,-z+1/2

loop_
_atom_site_label
_atom_site_type_symbol
_atom_site_fract_x
_atom_site_fract_y
_atom_site_fract_z
_atom_site_occupancy
_atom_site_U_iso_or_equiv
O13 O-2 0.419 0.7067 0.3753 1 0.0
O3 O-2 0.933 0.3505 0.3809 1 0.0
O10 O-2 0.042 0.6391 0.3824 1 0.0
Ca2 Ca+2 0.2419 0.7656 0.5 0.88 0.0
O9 O-2 0.752 0.5389 0.5 1 0.0
O14 O-2 0.727 0.7613 0.5 1 0.0
O5 O-2 0.752 0.3358 0.1838 1 0.0
Ca1 Ca+2 0.7263 0.2216 0.5 0.9 0.0
O15 O-2 0.249 0.3785 0.128 0.88 0.0
Si4 Si+4 0.6465 0.7361 0.3823 1 0.0
O16 O-2 0.835 0.6194 0.1079 1 0.0
O6 O-2 0.23 0.4405 0.5 1 0.0
Si1 Si+4 0.331 0.2594 0.3814 1 0.0
O7 O-2 0.752 0.4788 0.3131 1 0.0
O1 O-2 0.273 0.2352 0.5 1 0.0
Si2 Si+4 0.1638 0.4169 0.3833 1 0.0
Al1 Al+3 0.7565 0.37 0.3082 1 0.0
O2 O-2 0.556 0.2874 0.376 1 0.0
Si3 Si+4 0.8152 0.5779 0.3828 1 0.0
O8 O-2 0.201 0.504 0.3063 1 0.0
O11 O-2 0.705 0.6469 0.3392 1 0.0
O12 O-2 0.215 0.6656 0.1845 1 0.0
Al2 Al+3 0.2256 0.6282 0.3098 1 0.0
O4 O-2 0.281 0.3511 0.3417 1 0.0
